data_2239039
loop_
_publ_author_name
'Bougueria, Hassiba'
'Mili, Assia'
'Benosmane, Ali'
'el kader Bouchoul, Abd'
'Bouaoud, Salaheddine'

_publ_section_title
;
 1-[(<i>E</i>)-2-(5-<i>tert</i>-Butyl-2-hydroxyphenyl)diazen-1-yl]naphthalen-2-ol
;
_journal_coeditor_code XU5764
_journal_issue 2
_journal_name_full 'Acta Crystallographica Section E'
_journal_page_first o225
_journal_paper_doi 10.1107/S1600536814001731
_journal_volume 70
_journal_year 2014
_chemical_formula_iupac 'C20 H20 N2 O2'
_chemical_formula_moiety 'C20 H20 N2 O2'
_chemical_formula_sum 'C20 H20 N2 O2'
_chemical_formula_weight 320.38
_chemical_name_systematic 1-[(<i>E</i>)-2-(5-<i>tert</i>-Butyl-2-hydroxyphenyl)diazen-1-yl]naphthalen-2-ol
_space_group_IT_number 11
_symmetry_cell_setting monoclinic
_symmetry_space_group_name_Hall '-P 2yb'
_symmetry_space_group_name_H-M 'P 1 21/m 1'
_atom_sites_solution_hydrogens geom
_atom_sites_solution_primary direct
_atom_sites_solution_secondary difmap
_audit_creation_method SHELXL-97
_cell_angle_alpha 90
_cell_angle_beta 110.249(5)
_cell_angle_gamma 90
_cell_formula_units_Z 2
_cell_length_a 9.696(5)
_cell_length_b 6.606(5)
_cell_length_c 13.385(5)
_cell_measurement_reflns_used 2015
_cell_measurement_temperature 293(2)
_cell_measurement_theta_max 30.36
_cell_measurement_theta_min 3.19
_cell_volume 804.3(8)
_computing_cell_refinement 'SAINT (Bruker, 2006)'
_computing_data_collection 'APEX2 (Bruker, 2006)'
_computing_data_reduction 'SAINT (Bruker, 2006)'
_computing_molecular_graphics 'ORTEP-3 for Windows (Farrugia, 2012)'
_computing_publication_material
;
WinGX (Farrugia, 2012)
;
_computing_structure_refinement 'SHELXL97 (Sheldrick, 2008)'
_computing_structure_solution 'SIR97 (Altomare <i>et al.</i>, 1999)'
_diffrn_ambient_temperature 293
_diffrn_measured_fraction_theta_full 0.994
_diffrn_measured_fraction_theta_max 0.994
_diffrn_measurement_device_type 'Bruker APEXII'
_diffrn_measurement_method 'CCD rotation images, thin slices'
_diffrn_radiation_monochromator graphite
_diffrn_radiation_source 'fine-focus sealed tube'
_diffrn_radiation_type MoK\a
_diffrn_radiation_wavelength 0.71073
_diffrn_reflns_av_R_equivalents 0.0249
_diffrn_reflns_av_sigmaI/netI 0.0301
_diffrn_reflns_limit_h_max 13
_diffrn_reflns_limit_h_min -13
_diffrn_reflns_limit_k_max 9
_diffrn_reflns_limit_k_min -7
_diffrn_reflns_limit_l_max 19
_diffrn_reflns_limit_l_min -18
_diffrn_reflns_number 8889
_diffrn_reflns_theta_full 30.51
_diffrn_reflns_theta_max 30.51
_diffrn_reflns_theta_min 3.19
_exptl_absorpt_coefficient_mu 0.086
_exptl_absorpt_correction_T_max 0.991
_exptl_absorpt_correction_T_min 0.978
_exptl_absorpt_correction_type multi-scan
_exptl_absorpt_process_details
;
(SADABS; Sheldrick, 2002)
;
_exptl_crystal_colour red
_exptl_crystal_density_diffrn 1.323
_exptl_crystal_density_method 'not measured'
_exptl_crystal_description prism
_exptl_crystal_F_000 340
_exptl_crystal_size_max 0.55
_exptl_crystal_size_mid 0.22
_exptl_crystal_size_min 0.11
_refine_diff_density_max 0.434
_refine_diff_density_min -0.226
_refine_ls_extinction_method none
_refine_ls_goodness_of_fit_ref 0.894
_refine_ls_hydrogen_treatment constr
_refine_ls_matrix_type full
_refine_ls_number_parameters 142
_refine_ls_number_reflns 2642
_refine_ls_number_restraints 12
_refine_ls_restrained_S_all 0.892
_refine_ls_R_factor_all 0.0822
_refine_ls_R_factor_gt 0.0477
_refine_ls_shift/su_max 0.000
_refine_ls_shift/su_mean 0.000
_refine_ls_structure_factor_coef Fsqd
_refine_ls_weighting_details 'calc w=1/[\s^2^(Fo^2^)+(0.0766P)^2^+0.3590P] where P=(Fo^2^+2Fc^2^)/3'
_refine_ls_weighting_scheme calc
_refine_ls_wR_factor_gt 0.1212
_refine_ls_wR_factor_ref 0.1437
_reflns_number_gt 1767
_reflns_number_total 2642
_reflns_threshold_expression I>2sigma(I)
_cod_data_source_file xu5764sup1.cif
_cod_data_source_block I
_cod_original_sg_symbol_H-M 'P 21/m'
_cod_database_code 2239039
_cod_database_fobs_code 2239039

loop_
_symmetry_equiv_pos_site_id
_symmetry_equiv_pos_as_xyz
1 x,y,z
2 -x,1/2+y,-z
3 -x,-y,-z
4 x,1/2-y,z

loop_
_atom_site_aniso_label
_atom_site_aniso_U_11
_atom_site_aniso_U_22
_atom_site_aniso_U_33
_atom_site_aniso_U_12
_atom_site_aniso_U_13
_atom_site_aniso_U_23
O1 0.0180(6) 0.0410(8) 0.0236(6) 0.0000 0.0091(5) 0.0000
O2 0.0191(6) 0.0418(8) 0.0233(6) 0.0000 0.0088(5) 0.0000
N1 0.0201(6) 0.0172(7) 0.0188(7) 0.0000 0.0096(5) 0.0000
N2 0.0208(6) 0.0220(7) 0.0178(7) 0.0000 0.0096(5) 0.0000
C1 0.0192(7) 0.0150(7) 0.0162(7) 0.0000 0.0078(6) 0.0000
C2 0.0174(7) 0.0202(8) 0.0219(8) 0.0000 0.0082(6) 0.0000
C3 0.0207(8) 0.0303(10) 0.0193(8) 0.0000 0.0040(6) 0.0000
C4 0.0272(8) 0.0282(10) 0.0169(8) 0.0000 0.0080(7) 0.0000
C5 0.0224(8) 0.0173(8) 0.0198(8) 0.0000 0.0100(6) 0.0000
C6 0.0201(7) 0.0146(8) 0.0185(8) 0.0000 0.0086(6) 0.0000
C7 0.0208(8) 0.0371(11) 0.0194(8) 0.0000 0.0070(7) 0.0000
C8 0.0188(8) 0.0494(13) 0.0298(10) 0.0000 0.0085(7) 0.0000
C9 0.0238(8) 0.0384(11) 0.0331(10) 0.0000 0.0165(8) 0.0000
C10 0.0298(9) 0.0260(9) 0.0232(9) 0.0000 0.0159(7) 0.0000
C11 0.0212(7) 0.0197(8) 0.0177(8) 0.0000 0.0087(6) 0.0000
C12 0.0191(7) 0.0217(9) 0.0233(8) 0.0000 0.0093(6) 0.0000
C13 0.0213(8) 0.0357(11) 0.0187(8) 0.0000 0.0044(6) 0.0000
C14 0.0296(9) 0.0324(10) 0.0160(8) 0.0000 0.0102(7) 0.0000
C15 0.0232(8) 0.0183(8) 0.0204(8) 0.0000 0.0117(7) 0.0000
C16 0.0196(7) 0.0238(9) 0.0193(8) 0.0000 0.0089(6) 0.0000
C17 0.0248(8) 0.0242(9) 0.0218(8) 0.0000 0.0142(7) 0.0000
C18 0.0306(6) 0.0293(7) 0.0356(7) 0.0053(6) 0.0185(5) 0.0029(6)
C19 0.0347(10) 0.0448(13) 0.0256(9) 0.0000 0.0194(8) 0.0000

loop_
_atom_site_type_symbol
_atom_site_label
_atom_site_fract_x
_atom_site_fract_y
_atom_site_fract_z
_atom_site_U_iso_or_equiv
_atom_site_thermal_displace_type
_atom_site_calc_flag
_atom_site_refinement_flags
_atom_site_occupancy
O O1 0.77215(13) 0.75000 0.56321(10) 0.0270(4) Uani . . 1.000
O O2 0.31274(13) 0.75000 0.19510(10) 0.0277(4) Uani . . 1.000
N N1 0.48377(15) 0.75000 0.39638(11) 0.0180(4) Uani . . 1.000
N N2 0.60014(15) 0.75000 0.37081(11) 0.0194(4) Uani . . 1.000
C C1 0.50711(18) 0.75000 0.50553(13) 0.0164(4) Uani . . 1.000
C C2 0.64717(17) 0.75000 0.58490(14) 0.0195(4) Uani . . 1.000
C C3 0.66094(19) 0.75000 0.69373(14) 0.0242(5) Uani . . 1.000
C C4 0.53890(19) 0.75000 0.72205(14) 0.0240(5) Uani . . 1.000
C C5 0.39521(18) 0.75000 0.64529(14) 0.0191(5) Uani . . 1.000
C C6 0.37768(17) 0.75000 0.53520(13) 0.0172(4) Uani . . 1.000
C C7 0.23305(19) 0.75000 0.46054(15) 0.0258(5) Uani . . 1.000
C C8 0.1138(2) 0.75000 0.49354(16) 0.0326(6) Uani . . 1.000
C C9 0.1312(2) 0.75000 0.60179(16) 0.0300(6) Uani . . 1.000
C C10 0.2695(2) 0.75000 0.67614(15) 0.0246(5) Uani . . 1.000
C C11 0.57989(18) 0.75000 0.26191(13) 0.0190(4) Uani . . 1.000
C C12 0.44281(18) 0.75000 0.17815(14) 0.0209(5) Uani . . 1.000
C C13 0.44203(19) 0.75000 0.07401(14) 0.0259(5) Uani . . 1.000
C C14 0.5727(2) 0.75000 0.05311(14) 0.0254(5) Uani . . 1.000
C C15 0.71035(18) 0.75000 0.13444(13) 0.0195(5) Uani . . 1.000
C C16 0.70929(18) 0.75000 0.23809(14) 0.0203(5) Uani . . 1.000
C C17 0.85759(19) 0.75000 0.11508(14) 0.0220(5) Uani . . 1.000
C C18 0.94634(15) 0.5609(2) 0.16604(12) 0.0300(4) Uani . . 1.000
C C19 0.8368(2) 0.75000 -0.00394(16) 0.0327(6) Uani . . 1.000
H H1 0.75270 0.75000 0.49850 0.0410 Uiso . . 1.000
H H2 0.32790 0.75000 0.25930 0.0420 Uiso . . 1.000
H H3 0.75380 0.75000 0.74610 0.0290 Uiso calc . 1.000
H H4 0.55030 0.75000 0.79390 0.0290 Uiso . . 1.000
H H7 0.21840 0.75000 0.38810 0.0310 Uiso . . 1.000
H H8 0.01970 0.75000 0.44290 0.0390 Uiso . . 1.000
H H9 0.04930 0.75000 0.62290 0.0360 Uiso calc . 1.000
H H10 0.28130 0.75000 0.74810 0.0300 Uiso . . 1.000
H H13 0.35290 0.75000 0.01770 0.0310 Uiso calc . 1.000
H H14 0.56850 0.75000 -0.01730 0.0310 Uiso . . 1.000
H H16 0.79880 0.75000 0.29410 0.0240 Uiso calc . 1.000
H H18A 0.89250 0.44160 0.13420 0.0360 Uiso . R 1.000
H H18B 0.96370 0.56020 0.24120 0.0360 Uiso . R 1.000
H H18C 1.03870 0.56280 0.15450 0.0360 Uiso . R 1.000
H H19A 0.78450 0.63120 -0.03610 0.0390 Uiso . R 1.000
H H19B 0.93110 0.75000 -0.01250 0.0390 Uiso . . 1.000

loop_
_atom_type_symbol
_atom_type_description
_atom_type_scat_dispersion_real
_atom_type_scat_dispersion_imag
_atom_type_scat_source
C C 0.0033 0.0016 ' International Tables Vol C Tables 4.2.6.8 and 6.1.1.4'
H H 0.0000 0.0000 ' International Tables Vol C Tables 4.2.6.8 and 6.1.1.4'
N N 0.0061 0.0033 ' International Tables Vol C Tables 4.2.6.8 and 6.1.1.4'
O O 0.0106 0.0060 ' International Tables Vol C Tables 4.2.6.8 and 6.1.1.4'

loop_
_geom_angle_atom_site_label_1
_geom_angle_atom_site_label_2
_geom_angle_atom_site_label_3
_geom_angle_site_symmetry_1
_geom_angle_site_symmetry_3
_geom_angle
_geom_angle_publ_flag
C2 O1 H1 . . 110.00 no
C12 O2 H2 . . 110.00 no
N2 N1 C1 . . 115.96(14) .
N1 N2 C11 . . 117.14(14) .
N1 C1 C6 . . 116.50(15) .
N1 C1 C2 . . 123.67(16) .
C2 C1 C6 . . 119.84(15) no
O1 C2 C3 . . 116.90(16) .
O1 C2 C1 . . 123.09(16) .
C1 C2 C3 . . 120.01(16) no
C2 C3 C4 . . 120.31(17) no
C3 C4 C5 . . 121.97(16) no
C4 C5 C10 . . 121.23(16) no
C6 C5 C10 . . 119.70(16) no
C4 C5 C6 . . 119.07(16) no
C5 C6 C7 . . 117.77(16) no
C1 C6 C5 . . 118.80(15) no
C1 C6 C7 . . 123.43(15) no
C6 C7 C8 . . 120.85(17) no
C7 C8 C9 . . 121.32(19) no
C8 C9 C10 . . 119.38(19) no
C5 C10 C9 . . 120.99(18) no
C12 C11 C16 . . 119.46(16) no
N2 C11 C12 . . 125.48(16) .
N2 C11 C16 . . 115.06(15) .
C11 C12 C13 . . 118.22(17) no
O2 C12 C13 . . 118.99(16) .
O2 C12 C11 . . 122.79(16) .
C12 C13 C14 . . 120.85(17) no
C13 C14 C15 . . 122.27(16) no
C16 C15 C17 . . 119.75(15) no
C14 C15 C16 . . 116.19(17) no
C14 C15 C17 . . 124.06(15) no
C11 C16 C15 . . 123.01(16) no
C15 C17 C19 . . 112.28(15) no
C15 C17 C18 . 4_565 109.60(10) no
C18 C17 C18 . 4_565 108.81(14) no
C18 C17 C19 4_565 . 108.24(11) no
C18 C17 C19 . . 108.24(11) no
C15 C17 C18 . . 109.60(10) no
C2 C3 H3 . . 120.00 no
C4 C3 H3 . . 120.00 no
C3 C4 H4 . . 119.00 no
C5 C4 H4 . . 119.00 no
C6 C7 H7 . . 120.00 no
C8 C7 H7 . . 120.00 no
C7 C8 H8 . . 119.00 no
C9 C8 H8 . . 119.00 no
C8 C9 H9 . . 120.00 no
C10 C9 H9 . . 120.00 no
C5 C10 H10 . . 119.00 no
C9 C10 H10 . . 120.00 no
C12 C13 H13 . . 120.00 no
C14 C13 H13 . . 120.00 no
C13 C14 H14 . . 119.00 no
C15 C14 H14 . . 119.00 no
C11 C16 H16 . . 119.00 no
C15 C16 H16 . . 118.00 no
C17 C18 H18A . . 110.00 no
C17 C18 H18B . . 110.00 no
C17 C18 H18C . . 109.00 no
H18A C18 H18B . . 109.00 no
H18A C18 H18C . . 109.00 no
H18B C18 H18C . . 109.00 no
C17 C19 H19A . . 109.00 no
C17 C19 H19B . . 110.00 no
C17 C19 H19A . 4_565 109.00 no
H19A C19 H19B . . 109.00 no
H19A C19 H19A . 4_565 111.00 no
H19A C19 H19B 4_565 . 109.00 no

loop_
_geom_bond_atom_site_label_1
_geom_bond_atom_site_label_2
_geom_bond_site_symmetry_2
_geom_bond_distance
_geom_bond_publ_flag
O1 C2 . 1.340(2) .
O2 C12 . 1.357(3) .
O1 H1 . 0.8200 no
O2 H2 . 0.8200 no
N1 C1 . 1.399(2) .
N1 N2 . 1.288(2) .
N2 C11 . 1.402(2) .
C1 C6 . 1.441(3) no
C1 C2 . 1.405(3) no
C2 C3 . 1.416(3) no
C3 C4 . 1.362(3) no
C4 C5 . 1.416(3) no
C5 C6 . 1.424(3) no
C5 C10 . 1.416(3) no
C6 C7 . 1.413(3) no
C7 C8 . 1.373(3) no
C8 C9 . 1.400(3) no
C9 C10 . 1.366(3) no
C11 C12 . 1.411(3) no
C11 C16 . 1.397(3) no
C12 C13 . 1.391(3) no
C13 C14 . 1.389(3) no
C14 C15 . 1.400(3) no
C15 C17 . 1.537(3) no
C15 C16 . 1.391(3) no
C17 C18 4_565 1.536(2) no
C17 C18 . 1.536(2) no
C17 C19 . 1.535(3) no
C3 H3 . 0.9300 no
C4 H4 . 0.9300 no
C7 H7 . 0.9300 no
C8 H8 . 0.9300 no
C9 H9 . 0.9300 no
C10 H10 . 0.9300 no
C13 H13 . 0.9300 no
C14 H14 . 0.9300 no
C16 H16 . 0.9300 no
C18 H18A . 0.9600 no
C18 H18B . 0.9600 no
C18 H18C . 0.9600 no
C19 H19A . 0.9500 no
C19 H19B . 0.9600 no
C19 H19A 4_565 0.9500 no

loop_
_geom_contact_atom_site_label_1
_geom_contact_atom_site_label_2
_geom_contact_distance
_geom_contact_site_symmetry_2
_geom_contact_publ_flag
O1 N1 2.913(3) . no
O1 N2 2.538(3) . no
O1 C9 3.338(4) 1_655 no
O1 C7 3.317(3) 3_666 no
O1 C7 3.317(3) 2_646 no
O1 C7 3.317(3) 2_656 no
O1 C7 3.317(3) 3_676 no
O1 C9 3.338(4) 4_665 no
O2 N1 2.630(3) . no
O2 N2 2.960(3) . no
O1 H9 2.5200 4_665 no
O1 H9 2.5200 1_655 no
O2 H18C 2.8100 1_455 no
O2 H18C 2.8100 4_465 no
N1 O1 2.913(3) . no
N1 O2 2.630(3) . no
N2 C5 3.311(3) 2_646 no
N2 C5 3.311(3) 2_656 no
N2 C5 3.311(3) 3_666 no
N2 O1 2.538(3) . no
N2 O2 2.960(3) . no
N2 C5 3.311(3) 3_676 no
N1 H2 1.9300 . no
N1 H7 2.5400 . no
N1 H1 2.4900 . no
N2 H1 1.8300 . no
N2 H2 2.5400 . no
C1 C1 3.307(3) 2_646 no
C1 C1 3.307(3) 2_656 no
C1 C6 3.588(3) 2_646 no
C1 C6 3.588(3) 2_656 no
C1 C1 3.307(3) 3_666 no
C1 C1 3.307(3) 3_676 no
C1 C6 3.588(3) 3_666 no
C1 C6 3.588(3) 3_676 no
C4 C11 3.529(3) 2_646 no
C4 C11 3.529(3) 2_656 no
C4 C12 3.544(3) 2_646 no
C4 C12 3.544(3) 2_656 no
C4 C11 3.529(3) 3_666 no
C4 C11 3.529(3) 3_676 no
C4 C12 3.544(3) 3_666 no
C4 C12 3.544(3) 3_676 no
C5 N2 3.311(3) 2_646 no
C5 N2 3.311(3) 2_656 no
C5 C11 3.508(3) 2_646 no
C5 C11 3.508(3) 2_656 no
C5 N2 3.311(3) 3_666 no
C5 N2 3.311(3) 3_676 no
C5 C11 3.508(3) 3_666 no
C5 C11 3.508(3) 3_676 no
C6 C1 3.588(3) 2_646 no
C6 C1 3.588(3) 2_656 no
C6 C1 3.588(3) 3_666 no
C6 C1 3.588(3) 3_676 no
C7 O1 3.317(3) 2_646 no
C7 O1 3.317(3) 2_656 no
C7 O1 3.317(3) 3_666 no
C7 O1 3.317(3) 3_676 no
C9 O1 3.338(4) 1_455 no
C9 O1 3.338(4) 4_465 no
C10 C11 3.591(3) 2_646 no
C10 C11 3.591(3) 2_656 no
C10 C16 3.480(3) 2_646 no
C10 C16 3.480(3) 2_656 no
C10 C11 3.591(3) 3_666 no
C10 C11 3.591(3) 3_676 no
C10 C16 3.480(3) 3_666 no
C10 C16 3.480(3) 3_676 no
C11 C4 3.529(3) 3_666 no
C11 C4 3.529(3) 2_646 no
C11 C4 3.529(3) 2_656 no
C11 C5 3.508(3) 2_646 no
C11 C5 3.508(3) 2_656 no
C11 C10 3.591(3) 2_646 no
C11 C10 3.591(3) 2_656 no
C11 C5 3.508(3) 3_676 no
C11 C4 3.529(3) 3_676 no
C11 C5 3.508(3) 3_666 no
C11 C10 3.591(3) 3_666 no
C11 C10 3.591(3) 3_676 no
C12 C4 3.544(3) 3_666 no
C12 C4 3.544(3) 2_646 no
C12 C4 3.544(3) 2_656 no
C12 C4 3.544(3) 3_676 no
C16 C10 3.480(3) 3_666 no
C16 C10 3.480(3) 2_646 no
C16 C10 3.480(3) 2_656 no
C16 C10 3.480(3) 3_676 no
C11 H1 3.0300 . no
C14 H19A 2.8200 4_565 no
C14 H19A 2.8200 . no
C16 H18B 2.7500 . no
C16 H18B 2.7500 4_565 no
C18 H16 2.8700 . no
C19 H14 2.5500 . no
H1 N1 2.4900 . no
H1 N2 1.8300 . no
H1 C11 3.0300 . no
H2 N1 1.9300 . no
H2 N2 2.5400 . no
H2 H7 2.3200 . no
H4 H10 2.4600 . no
H4 H14 2.4700 1_556 no
H4 H14 2.4700 4_566 no
H7 N1 2.5400 . no
H7 H2 2.3200 . no
H8 H16 2.3700 1_455 no
H8 H16 2.3700 4_465 no
H9 O1 2.5200 1_455 no
H9 O1 2.5200 4_465 no
H10 H4 2.4600 . no
H14 C19 2.5500 . no
H14 H4 2.4700 1_554 no
H14 H19A 2.3300 . no
H14 H4 2.4700 4_564 no
H14 H19A 2.3300 4_565 no
H16 C18 2.8700 . no
H16 H8 2.3700 1_655 no
H16 H18B 2.3300 . no
H16 C18 2.8700 4_565 no
H16 H8 2.3700 4_665 no
H16 H18B 2.3300 4_565 no
H18A H19A 2.4900 . no
H18A H18A 2.5300 4_555 no
H18B C16 2.7500 . no
H18B H16 2.3300 . no
H18B H18B 2.5100 4_565 no
H18C O2 2.8100 1_655 no
H18C H19B 2.4500 . no
H18C O2 2.8100 4_665 no
H18C H18C 2.4700 4_565 no
H19A C14 2.8200 . no
H19A H14 2.3300 . no
H19A H18A 2.4900 . no
H19B H18C 2.4500 . no
H19B H18C 2.4500 4_565 no

loop_
_geom_hbond_atom_site_label_D
_geom_hbond_atom_site_label_H
_geom_hbond_atom_site_label_A
_geom_hbond_site_symmetry_A
_geom_hbond_distance_DH
_geom_hbond_distance_HA
_geom_hbond_distance_DA
_geom_hbond_angle_DHA
_geom_hbond_publ_flag
O1 H1 N2 . 0.82 1.83 2.538(3) 143 yes
O2 H2 N1 . 0.82 1.93 2.630(3) 142 yes
C9 H9 O1 1_455 0.93 2.52 3.338(4) 146 yes

loop_
_geom_torsion_atom_site_label_1
_geom_torsion_atom_site_label_2
_geom_torsion_atom_site_label_3
_geom_torsion_atom_site_label_4
_geom_torsion
_geom_torsion_publ_flag
C1 N1 N2 C11 180.000(10) no
N2 N1 C1 C2 0.000(10) no
N2 N1 C1 C6 180.000(10) no
N1 N2 C11 C12 0.000(10) no
N1 N2 C11 C16 180.000(10) no
N1 C1 C2 O1 0.000(10) no
N1 C1 C2 C3 180.000(10) no
C6 C1 C2 O1 180.000(10) no
C6 C1 C2 C3 0.000(10) no
N1 C1 C6 C5 180.000(10) no
N1 C1 C6 C7 0.000(10) no
C2 C1 C6 C5 0.000(10) no
C2 C1 C6 C7 180.000(10) no
O1 C2 C3 C4 180.000(10) no
C1 C2 C3 C4 0.000(10) no
C2 C3 C4 C5 0.000(10) no
C3 C4 C5 C6 0.000(10) no
C3 C4 C5 C10 180.000(10) no
C4 C5 C6 C1 0.000(10) no
C4 C5 C6 C7 180.000(10) no
C10 C5 C6 C1 180.000(10) no
C10 C5 C6 C7 0.000(10) no
C4 C5 C10 C9 180.000(10) no
C6 C5 C10 C9 0.000(10) no
C1 C6 C7 C8 180.000(10) no
C5 C6 C7 C8 0.000(10) no
C6 C7 C8 C9 0.000(10) no
C7 C8 C9 C10 0.000(10) no
C8 C9 C10 C5 0.000(10) no
N2 C11 C12 O2 0.000(10) no
N2 C11 C12 C13 180.000(10) no
C16 C11 C12 O2 180.000(10) no
C16 C11 C12 C13 0.000(10) no
N2 C11 C16 C15 180.000(10) no
C12 C11 C16 C15 0.000(10) no
O2 C12 C13 C14 180.000(10) no
C11 C12 C13 C14 0.000(10) no
C12 C13 C14 C15 0.000(10) no
C13 C14 C15 C16 0.000(10) no
C13 C14 C15 C17 180.000(10) no
C14 C15 C16 C11 0.000(10) no
C17 C15 C16 C11 180.000(10) no
C14 C15 C17 C18 -120.32(10) no
C14 C15 C17 C19 0.000(10) no
C16 C15 C17 C18 59.68(10) no
C16 C15 C17 C19 180.000(10) no
